data_2203394
loop_
_publ_author_name
'Amini, Mostafa M.'
'Yadavi, Marzieh'
'Ng, Seik Weng'

_publ_section_title Aquabis(tetrahydrofuran)hexakis(trifluoroacetato)(\m~3~-oxo)zinc(II)diiron(III)
_journal_issue 4
_journal_name_full 'Acta Crystallographica Section E'
_journal_page_first m495
_journal_page_last m497
_journal_paper_doi 10.1107/S1600536804006774
_journal_volume 60
_journal_year 2004
_chemical_formula_iupac '[Zn Fe2 O (C2 F3 O2)6 (C4 H8 O)2 (H2 O)]'
_chemical_formula_moiety 'C20 H18 F18 Fe2 O16 Zn'
_chemical_formula_sum 'C20 H18 F18 Fe2 O16 Zn'
_chemical_formula_weight 1033.41
_chemical_name_systematic
;
Aquabis(tetrahydrofuran)hexakis(trifluoroacetato)oxozinc(II)diiron(III)
;
_space_group_IT_number 2
_symmetry_cell_setting triclinic
_symmetry_space_group_name_Hall '-P 1'
_symmetry_space_group_name_H-M 'P -1'
_atom_sites_solution_hydrogens geom
_atom_sites_solution_primary direct
_atom_sites_solution_secondary difmap
_audit_creation_method SHELXL-97
_cell_angle_alpha 96.2330(10)
_cell_angle_beta 105.7560(10)
_cell_angle_gamma 99.4010(10)
_cell_formula_units_Z 2
_cell_length_a 9.2200(6)
_cell_length_b 12.8671(9)
_cell_length_c 16.4480(10)
_cell_measurement_reflns_used 6516
_cell_measurement_temperature 163(2)
_cell_measurement_theta_max 26.4
_cell_measurement_theta_min 2.5
_cell_volume 1828.6(2)
_computing_cell_refinement SMART
_computing_data_collection 'SMART (Bruker, 2001)'
_computing_data_reduction 'SAINT (Bruker, 2001)'
_computing_molecular_graphics 'ORTEPII (Johnson, 1976)'
_computing_publication_material SHELXL97
_computing_structure_refinement 'SHELXL97 (Sheldrick, 1997)'
_computing_structure_solution 'SHELXS97 (Sheldrick, 1997)'
_diffrn_ambient_temperature 163(2)
_diffrn_measured_fraction_theta_full 0.95
_diffrn_measured_fraction_theta_max 0.95
_diffrn_measurement_device_type 'Bruker P4/CCD area-detector'
_diffrn_measurement_method '\f and \w'
_diffrn_radiation_monochromator graphite
_diffrn_radiation_source 'fine-focus sealed tube'
_diffrn_radiation_type MoK\a
_diffrn_radiation_wavelength 0.71073
_diffrn_reflns_av_R_equivalents 0.036
_diffrn_reflns_av_sigmaI/netI 0.040
_diffrn_reflns_limit_h_max 11
_diffrn_reflns_limit_h_min -11
_diffrn_reflns_limit_k_max 16
_diffrn_reflns_limit_k_min -15
_diffrn_reflns_limit_l_max 19
_diffrn_reflns_limit_l_min -20
_diffrn_reflns_number 21898
_diffrn_reflns_theta_full 26.5
_diffrn_reflns_theta_max 26.5
_diffrn_reflns_theta_min 1.6
_diffrn_standards_number 0
_exptl_absorpt_coefficient_mu 1.589
_exptl_absorpt_correction_T_max 0.883
_exptl_absorpt_correction_T_min 0.519
_exptl_absorpt_correction_type multi-scan
_exptl_absorpt_process_details '(SADABS; Sheldrick, 1996)'
_exptl_crystal_colour Red
_exptl_crystal_density_diffrn 1.877
_exptl_crystal_density_method 'not measured'
_exptl_crystal_description Plate
_exptl_crystal_F_000 1020
_exptl_crystal_size_max 0.40
_exptl_crystal_size_mid 0.40
_exptl_crystal_size_min 0.08
_refine_diff_density_max 0.70
_refine_diff_density_min -0.67
_refine_ls_extinction_method none
_refine_ls_goodness_of_fit_ref 1.031
_refine_ls_hydrogen_treatment mixed
_refine_ls_matrix_type full
_refine_ls_number_parameters 581
_refine_ls_number_reflns 7257
_refine_ls_number_restraints 105
_refine_ls_restrained_S_all 1.085
_refine_ls_R_factor_all 0.057
_refine_ls_R_factor_gt 0.042
_refine_ls_shift/su_max 0.001
_refine_ls_shift/su_mean 0.000
_refine_ls_structure_factor_coef Fsqd
_refine_ls_weighting_details 'calc w = 1/[\s^2^(Fo^2^)+(0.0593P)^2^+2.3206P] where P = (Fo^2^+2Fc^2^)/3'
_refine_ls_weighting_scheme calc
_refine_ls_wR_factor_gt 0.108
_refine_ls_wR_factor_ref 0.119
_reflns_number_gt 5760
_reflns_number_total 7257
_reflns_threshold_expression I>2\s(I)
_cod_data_source_file cf6338.cif
_cod_data_source_block I
_cod_depositor_comments
;
 Correcting atom disorder markup after consulting the original publication.

 Antanas Vaitkus,
 2017-11-25

The following automatic conversions were performed:
'_symmetry_cell_setting' value 'Triclinic' changed to 'triclinic'
according to '/home/saulius/struct/CIF-dictionaries/cif_core.dic'
dictionary named 'cif_core.dic' version 2.4.1 from
2010-06-29.

'_exptl_absorpt_correction_type' value 'Multi-scan' changed
to 'multi-scan' according to
'/home/saulius/struct/CIF-dictionaries/cif_core.dic' dictionary named
'cif_core.dic' version 2.4.1 from 2010-06-29.

Automatic conversion script
Id: cif_fix_enum 1527 2010-12-29 10:47:43Z saulius 

The following automatic conversions were performed:

'_symmetry_cell_setting' value 'Triclinic' changed to 'triclinic'
according to /home/saulius/struct/CIF-dictionaries/cif_core.dic
dictionary named 'cif_core.dic' version 2.4.1 from
2010-06-29.

'_exptl_absorpt_correction_type' value 'Multi-scan'
changed to 'multi-scan' according to
/home/saulius/struct/CIF-dictionaries/cif_core.dic dictionary named
'cif_core.dic' version 2.4.1 from 2010-06-29.

Automatic conversion script
Id: cif_fix_values 1715 2011-07-08 13:25:40Z adriana 
;
_cod_database_code 2203394

loop_
_symmetry_equiv_pos_as_xyz
'x, y, z'
'-x, -y, -z'

loop_
_atom_site_label
_atom_site_fract_x
_atom_site_fract_y
_atom_site_fract_z
_atom_site_U_iso_or_equiv
_atom_site_adp_type
_atom_site_calc_flag
_atom_site_refinement_flags
_atom_site_occupancy
_atom_site_disorder_assembly
_atom_site_disorder_group
_atom_site_type_symbol
Zn1 0.29050(5) 0.39140(3) 0.36389(3) 0.03023(17) Uani d P 0.662(2) A 1 Zn
Fe2 0.17578(6) 0.13005(4) 0.30036(3) 0.03259(19) Uani d P 0.809(8) B 1 Fe
Fe3 0.30434(5) 0.28377(4) 0.17522(3) 0.02930(18) Uani d P 0.854(8) C 1 Fe
Fe1 0.29050(5) 0.39140(3) 0.36389(3) 0.03023(17) Uani d P 0.338(2) A 2 Fe
Zn2 0.17578(6) 0.13005(4) 0.30036(3) 0.03259(19) Uani d P 0.191(8) B 2 Zn
Zn3 0.30434(5) 0.28377(4) 0.17522(3) 0.02930(18) Uani d P 0.146(8) C 2 Zn
F1 0.7958(4) 0.5604(3) 0.39321(18) 0.0923(12) Uani d . 1 A . F
F2 0.6741(5) 0.6185(3) 0.2832(3) 0.1200(17) Uani d . 1 A . F
F3 0.8010(4) 0.4962(4) 0.2699(3) 0.1255(19) Uani d . 1 A . F
F4 0.1299(5) 0.5718(3) 0.0713(2) 0.0881(10) Uani d . 1 A . F
F5 -0.0388(6) 0.5475(7) 0.1327(4) 0.195(4) Uani d . 1 A . F
F6 0.1646(11) 0.6627(4) 0.1916(4) 0.216(4) Uani d . 1 A . F
F7 0.5895(5) 0.1253(4) 0.5430(3) 0.0888(18) Uani d PDU 0.808(9) D 1 F
F8 0.4013(5) 0.1147(5) 0.5900(3) 0.098(2) Uani d PDU 0.808(9) D 1 F
F9 0.5654(8) 0.2632(4) 0.6207(3) 0.110(3) Uani d PDU 0.808(9) D 1 F
F10 -0.2670(3) 0.2727(4) 0.3360(2) 0.1019(13) Uani d . 1 A . F
F11 -0.1980(4) 0.1768(3) 0.4288(3) 0.0979(12) Uani d . 1 A . F
F12 -0.1369(4) 0.3474(3) 0.4624(3) 0.1105(15) Uani d . 1 A . F
F13 0.4868(11) -0.0316(9) 0.1150(5) 0.062(3) Uani d PDU 0.410(16) E 1 F
F14 0.502(2) -0.0807(11) 0.2360(10) 0.101(4) Uani d PDU 0.410(16) E 1 F
F15 0.6606(7) 0.0543(8) 0.2171(10) 0.085(4) Uani d PDU 0.410(16) E 1 F
F16 -0.1192(3) 0.0708(2) -0.03785(15) 0.0605(7) Uani d . 1 A . F
F17 -0.2125(3) -0.0218(3) 0.04449(19) 0.0741(9) Uani d . 1 A . F
F18 -0.2394(3) 0.1411(3) 0.0424(2) 0.0874(11) Uani d . 1 A . F
F7' 0.6375(10) 0.2313(15) 0.5782(10) 0.075(6) Uani d PDU 0.192(9) D 2 F
F8' 0.475(3) 0.0813(8) 0.5546(11) 0.143(11) Uani d PDU 0.192(9) D 2 F
F9' 0.449(2) 0.2220(18) 0.6279(7) 0.092(7) Uani d PDU 0.192(9) D 2 F
F13' 0.5371(14) -0.0002(8) 0.1244(6) 0.093(3) Uani d PDU 0.590(16) E 2 F
F14' 0.4405(9) -0.1025(4) 0.1944(7) 0.078(2) Uani d PDU 0.590(16) E 2 F
F15' 0.6343(10) 0.0116(8) 0.2631(6) 0.102(4) Uani d PDU 0.590(16) E 2 F
O1 0.5122(3) 0.4520(2) 0.36316(16) 0.0398(6) Uani d . 1 . . O
O2 0.5079(3) 0.3923(2) 0.22835(16) 0.0463(7) Uani d . 1 . . O
O3 0.2063(4) 0.4949(3) 0.2716(2) 0.0666(10) Uani d . 1 . . O
O4 0.1985(4) 0.4053(2) 0.14565(17) 0.0476(7) Uani d . 1 . . O
O5 0.4124(3) 0.3146(2) 0.47525(18) 0.0475(7) Uani d . 1 . . O
O6 0.3123(4) 0.1418(2) 0.42297(18) 0.0523(8) Uani d . 1 . . O
O7 0.0869(3) 0.3534(2) 0.3893(2) 0.0537(8) Uani d . 1 . . O
O8 0.0068(3) 0.1762(2) 0.3432(2) 0.0496(7) Uani d . 1 . . O
O9 0.3254(3) 0.0525(2) 0.25891(19) 0.0431(6) Uani d . 1 . . O
O10 0.4216(3) 0.1610(2) 0.17901(16) 0.0409(6) Uani d . 1 . . O
O11 0.0141(3) 0.0832(2) 0.18111(18) 0.0482(7) Uani d . 1 . . O
O12 0.1067(3) 0.1850(2) 0.09630(16) 0.0419(6) Uani d . 1 . . O
O13 0.0827(3) -0.0218(2) 0.32108(17) 0.0418(6) Uani d . 1 . . O
O14 0.3632(3) 0.2947(2) 0.06100(15) 0.0368(6) Uani d . 1 . . O
O15 0.2571(2) 0.26580(18) 0.27850(13) 0.0275(5) Uani d . 1 . . O
O1w 0.3228(3) 0.5202(2) 0.45192(16) 0.0377(6) Uani d D 1 . . O
H1w1 0.311(6) 0.511(5) 0.5002(18) 0.075(18) Uiso d D 1 . . H
H1w2 0.400(4) 0.569(3) 0.460(3) 0.068(16) Uiso d D 1 . . H
C1 0.5633(4) 0.4486(3) 0.3006(2) 0.0361(8) Uani d . 1 A . C
C2 0.7151(6) 0.5298(4) 0.3128(3) 0.0632(14) Uani d . 1 . . C
C3 0.1781(5) 0.4804(3) 0.1937(3) 0.0421(9) Uani d . 1 A . C
C4 0.1082(8) 0.5668(5) 0.1457(4) 0.0811(19) Uani d . 1 . . C
C5 0.3957(4) 0.2185(3) 0.4786(2) 0.0363(8) Uani d . 1 A . C
C6 0.4901(5) 0.1836(4) 0.5607(3) 0.0544(11) Uani d D 1 . . C
C7 -0.0036(4) 0.2657(3) 0.3755(2) 0.0365(8) Uani d . 1 A . C
C8 -0.1523(5) 0.2670(4) 0.4017(3) 0.0555(12) Uani d . 1 . . C
C9 0.4092(4) 0.0796(3) 0.2135(2) 0.0333(8) Uani d . 1 A . C
C10 0.5131(5) 0.0004(3) 0.1976(2) 0.0484(10) Uani d D 1 . . C
C11 0.0081(4) 0.1185(3) 0.1127(2) 0.0343(8) Uani d . 1 A . C
C12 -0.1433(4) 0.0765(4) 0.0389(3) 0.0483(11) Uani d . 1 . . C
C13 0.0313(6) -0.0432(4) 0.3952(3) 0.0575(12) Uani d . 1 A . C
H13a -0.0326 0.0078 0.4076 0.069 Uiso calc R 1 . . H
H13b 0.1204 -0.0373 0.4465 0.069 Uiso calc R 1 . . H
C14 -0.0617(8) -0.1554(4) 0.3706(4) 0.0828(19) Uani d . 1 . . C
H14a -0.0512 -0.1915 0.4215 0.099 Uiso calc R 1 A . H
H14b -0.1719 -0.1552 0.3446 0.099 Uiso calc R 1 . . H
C15 -0.0015(9) -0.2083(4) 0.3104(5) 0.094(2) Uani d . 1 A . C
H15a -0.0835 -0.2633 0.2688 0.113 Uiso calc R 1 . . H
H15b 0.0814 -0.2432 0.3400 0.113 Uiso calc R 1 . . H
C16 0.0616(7) -0.1225(3) 0.2649(4) 0.0678(15) Uani d . 1 A . C
H16a 0.1607 -0.1337 0.2567 0.081 Uiso calc R 1 . . H
H16b -0.0120 -0.1234 0.2083 0.081 Uiso calc R 1 . . H
C17 0.2641(6) 0.3180(4) -0.0178(3) 0.0549(12) Uani d . 1 A . C
H17a 0.2444 0.3911 -0.0090 0.066 Uiso calc R 1 . . H
H17b 0.1645 0.2666 -0.0368 0.066 Uiso calc R 1 . . H
C18 0.3500(8) 0.3077(7) -0.0820(3) 0.095(2) Uani d . 1 . . C
H18a 0.3107 0.2376 -0.1198 0.114 Uiso calc R 1 A . H
H18b 0.3384 0.3647 -0.1178 0.114 Uiso calc R 1 . . H
C19 0.5121(7) 0.3175(6) -0.0335(4) 0.0780(17) Uani d . 1 A . C
H19a 0.5671 0.3929 -0.0211 0.094 Uiso calc R 1 . . H
H19b 0.5642 0.2745 -0.0658 0.094 Uiso calc R 1 . . H
C20 0.5074(5) 0.2762(5) 0.0472(3) 0.0615(13) Uani d . 1 A . C
H20a 0.5095 0.1991 0.0413 0.074 Uiso calc R 1 . . H
H20b 0.5963 0.3149 0.0956 0.074 Uiso calc R 1 . . H

loop_
_atom_site_aniso_label
_atom_site_aniso_U_11
_atom_site_aniso_U_22
_atom_site_aniso_U_33
_atom_site_aniso_U_12
_atom_site_aniso_U_13
_atom_site_aniso_U_23
Zn1 0.0282(2) 0.0326(3) 0.0250(2) 0.00379(17) 0.00492(17) -0.00503(17)
Fe2 0.0353(3) 0.0321(3) 0.0302(3) 0.0044(2) 0.0132(2) -0.00121(19)
Fe3 0.0282(3) 0.0334(3) 0.0247(3) 0.00686(19) 0.00614(18) 0.00106(19)
Fe1 0.0282(2) 0.0326(3) 0.0250(2) 0.00379(17) 0.00492(17) -0.00503(17)
Zn2 0.0353(3) 0.0321(3) 0.0302(3) 0.0044(2) 0.0132(2) -0.00121(19)
Zn3 0.0282(3) 0.0334(3) 0.0247(3) 0.00686(19) 0.00614(18) 0.00106(19)
F1 0.0650(19) 0.121(3) 0.0518(16) -0.0527(19) -0.0012(14) 0.0039(17)
F2 0.114(3) 0.093(3) 0.130(3) -0.040(2) 0.017(3) 0.058(3)
F3 0.069(2) 0.182(4) 0.102(3) -0.056(3) 0.056(2) -0.032(3)
F4 0.127(3) 0.076(2) 0.087(2) 0.050(2) 0.044(2) 0.0423(19)
F5 0.136(4) 0.361(10) 0.221(6) 0.190(6) 0.121(4) 0.223(7)
F6 0.409(12) 0.087(3) 0.125(4) 0.139(5) -0.007(5) -0.010(3)
F7 0.075(3) 0.111(4) 0.085(3) 0.052(3) 0.010(2) 0.024(3)
F8 0.090(3) 0.142(5) 0.068(3) 0.012(3) 0.020(2) 0.066(3)
F9 0.151(5) 0.076(3) 0.054(3) 0.014(3) -0.040(3) -0.009(2)
F10 0.0413(16) 0.156(4) 0.106(3) 0.043(2) 0.0081(17) 0.012(3)
F11 0.089(2) 0.105(3) 0.141(3) 0.030(2) 0.088(3) 0.036(2)
F12 0.083(2) 0.120(3) 0.131(3) 0.011(2) 0.068(2) -0.050(3)
F13 0.052(4) 0.067(5) 0.055(5) 0.026(4) 0.003(4) -0.030(4)
F14 0.137(9) 0.112(8) 0.104(8) 0.076(7) 0.073(7) 0.057(6)
F15 0.033(4) 0.085(6) 0.122(8) 0.028(4) 0.009(4) -0.031(5)
F16 0.0455(14) 0.087(2) 0.0364(12) 0.0071(13) 0.0027(10) -0.0080(13)
F17 0.0471(15) 0.082(2) 0.0679(18) -0.0240(15) 0.0079(13) -0.0141(15)
F18 0.0454(16) 0.116(3) 0.084(2) 0.0443(17) -0.0065(14) -0.0312(19)
F7' 0.039(7) 0.107(11) 0.073(9) 0.021(7) -0.005(6) 0.037(8)
F8' 0.155(15) 0.134(14) 0.142(14) 0.042(10) 0.031(10) 0.043(10)
F9' 0.103(11) 0.121(12) 0.057(8) 0.031(9) 0.024(7) 0.024(8)
F13' 0.133(7) 0.097(6) 0.107(6) 0.063(5) 0.095(5) 0.044(4)
F14' 0.094(4) 0.040(3) 0.112(6) 0.029(3) 0.047(4) -0.004(3)
F15' 0.075(5) 0.095(5) 0.114(6) 0.060(4) -0.024(4) -0.007(4)
O1 0.0376(14) 0.0380(14) 0.0376(14) -0.0035(11) 0.0126(11) -0.0077(11)
O2 0.0387(14) 0.0634(19) 0.0283(13) -0.0090(13) 0.0098(11) 0.0001(12)
O3 0.089(3) 0.067(2) 0.0412(17) 0.0444(19) 0.0054(16) -0.0098(15)
O4 0.0673(19) 0.0464(16) 0.0390(14) 0.0293(15) 0.0213(14) 0.0081(12)
O5 0.0529(17) 0.0331(16) 0.0431(15) 0.0075(13) -0.0026(13) -0.0063(12)
O6 0.0629(19) 0.0350(15) 0.0420(15) -0.0039(13) -0.0048(14) 0.0074(12)
O7 0.0389(15) 0.0521(18) 0.0621(19) 0.0020(14) 0.0188(14) -0.0240(15)
O8 0.0527(17) 0.0382(16) 0.0692(19) 0.0084(13) 0.0388(15) 0.0039(14)
O9 0.0475(16) 0.0291(13) 0.0612(17) 0.0093(12) 0.0298(14) 0.0057(12)
O10 0.0482(15) 0.0511(17) 0.0363(13) 0.0263(13) 0.0215(12) 0.0140(12)
O11 0.0412(15) 0.0535(18) 0.0416(15) -0.0062(13) 0.0096(12) 0.0034(13)
O12 0.0384(14) 0.0520(17) 0.0287(12) -0.0006(12) 0.0082(11) -0.0022(11)
O13 0.0541(16) 0.0314(14) 0.0396(14) -0.0022(12) 0.0231(13) -0.0028(11)
O14 0.0367(13) 0.0510(16) 0.0263(12) 0.0166(12) 0.0103(10) 0.0069(11)
O15 0.0275(11) 0.0289(12) 0.0232(11) 0.0027(9) 0.0073(9) -0.0041(9)
O1w 0.0407(15) 0.0355(15) 0.0295(13) 0.0045(12) 0.0063(11) -0.0105(11)
C1 0.0319(18) 0.038(2) 0.0336(18) -0.0013(15) 0.0055(15) 0.0096(16)
C2 0.056(3) 0.074(3) 0.044(2) -0.027(3) 0.013(2) 0.012(2)
C3 0.043(2) 0.041(2) 0.040(2) 0.0162(17) 0.0076(17) -0.0010(17)
C4 0.123(5) 0.071(4) 0.068(3) 0.067(4) 0.033(4) 0.009(3)
C5 0.0370(19) 0.040(2) 0.0312(18) 0.0074(16) 0.0108(15) 0.0018(16)
C6 0.048(2) 0.069(3) 0.040(2) 0.010(2) 0.0028(19) 0.008(2)
C7 0.0293(17) 0.050(2) 0.0277(17) 0.0126(17) 0.0049(14) -0.0003(16)
C8 0.043(2) 0.065(3) 0.064(3) 0.017(2) 0.025(2) 0.002(2)
C9 0.0301(17) 0.038(2) 0.0277(16) 0.0095(15) 0.0044(14) -0.0043(15)
C10 0.051(2) 0.054(3) 0.053(2) 0.030(2) 0.021(2) 0.015(2)
C11 0.0254(16) 0.039(2) 0.0371(19) 0.0077(15) 0.0118(14) -0.0067(16)
C12 0.0311(19) 0.065(3) 0.043(2) 0.0099(19) 0.0076(17) -0.011(2)
C13 0.085(3) 0.043(2) 0.051(3) 0.000(2) 0.040(3) 0.009(2)
C14 0.108(5) 0.057(3) 0.091(4) -0.011(3) 0.057(4) 0.014(3)
C15 0.128(6) 0.045(3) 0.113(5) -0.025(3) 0.073(5) -0.007(3)
C16 0.093(4) 0.034(2) 0.075(3) -0.018(2) 0.050(3) -0.017(2)
C17 0.058(3) 0.079(3) 0.032(2) 0.025(2) 0.0107(19) 0.022(2)
C18 0.093(5) 0.170(7) 0.046(3) 0.055(5) 0.031(3) 0.047(4)
C19 0.083(4) 0.102(5) 0.078(4) 0.031(3) 0.055(3) 0.039(3)
C20 0.047(2) 0.103(4) 0.050(3) 0.027(3) 0.028(2) 0.021(3)

loop_
_atom_type_symbol
_atom_type_description
_atom_type_scat_dispersion_real
_atom_type_scat_dispersion_imag
_atom_type_scat_source
C C 0.0033 0.0016 'International Tables Vol C Tables 4.2.6.8 and 6.1.1.4'
H H 0.0000 0.0000 'International Tables Vol C Tables 4.2.6.8 and 6.1.1.4'
O O 0.0106 0.0060 'International Tables Vol C Tables 4.2.6.8 and 6.1.1.4'
F F 0.0171 0.0103 'International Tables Vol C Tables 4.2.6.8 and 6.1.1.4'
Fe Fe 0.3463 0.8444 'International Tables Vol C Tables 4.2.6.8 and 6.1.1.4'
Zn Zn 0.2839 1.4301 'International Tables Vol C Tables 4.2.6.8 and 6.1.1.4'

loop_
_geom_angle_atom_site_label_1
_geom_angle_atom_site_label_2
_geom_angle_atom_site_label_3
_geom_angle
_geom_angle_publ_flag
O1 Zn1 O3 88.80(10) yes
O1 Zn1 O5 83.70(10) yes
O1 Zn1 O7 167.60(10) yes
O1 Zn1 O15 95.70(10) yes
O1 Zn1 O1w 84.90(10) yes
O3 Zn1 O5 168.40(10) yes
O3 Zn1 O7 94.0(2) yes
O3 Zn1 O15 95.50(10) yes
O3 Zn1 O1w 84.60(10) yes
O5 Zn1 O7 91.60(10) yes
O5 Zn1 O15 94.20(10) yes
O5 Zn1 O1w 85.90(10) yes
O7 Zn1 O15 96.10(10) yes
O7 Zn1 O1w 83.30(10) yes
O15 Zn1 O1w 179.40(10) yes
O6 Fe2 O8 90.90(10) yes
O6 Fe2 O9 88.80(10) yes
O6 Fe2 O11 166.40(10) yes
O6 Fe2 O13 83.20(10) yes
O6 Fe2 O15 98.30(10) yes
O8 Fe2 O9 168.10(10) yes
O8 Fe2 O11 87.20(10) yes
O8 Fe2 O13 84.10(10) yes
O8 Fe2 O15 96.30(10) yes
O9 Fe2 O11 90.30(10) yes
O9 Fe2 O13 84.10(10) yes
O9 Fe2 O15 95.50(10) yes
O11 Fe2 O15 95.30(10) yes
O11 Fe2 O13 83.20(10) yes
O13 Fe2 O15 178.50(10) yes
O2 Fe3 O4 89.00(10) yes
O2 Fe3 O10 90.50(10) yes
O2 Fe3 O12 166.90(10) yes
O2 Fe3 O14 83.30(10) yes
O2 Fe3 O15 97.20(10) yes
O4 Fe3 O10 167.00(10) yes
O4 Fe3 O12 86.50(10) yes
O4 Fe3 O14 84.80(10) yes
O4 Fe3 O15 99.00(10) yes
O10 Fe3 O12 91.20(10) yes
O10 Fe3 O14 82.30(10) yes
O10 Fe3 O15 94.00(10) yes
O12 Fe3 O14 84.00(10) yes
O12 Fe3 O15 95.70(10) yes
O14 Fe3 O15 176.20(10) yes
C1 O1 Zn1 127.2(2) no
C1 O2 Fe3 131.3(2) no
C3 O3 Zn1 129.5(3) no
C3 O4 Fe3 129.9(3) no
C5 O5 Zn1 126.2(2) no
C5 O6 Fe2 133.8(3) no
C7 O7 Zn1 130.1(2) no
C7 O8 Fe2 130.4(3) no
C9 O9 Fe2 130.0(3) no
C9 O10 Fe3 130.4(2) no
C11 O11 Fe2 129.9(2) no
C11 O12 Fe3 130.9(2) no
C13 O13 C16 109.1(3) no
C13 O13 Fe2 125.1(2) no
C16 O13 Fe2 125.8(2) no
C17 O14 C20 109.3(3) no
C17 O14 Fe3 125.4(2) no
C20 O14 Fe3 125.2(2) no
Zn1 O15 Fe2 119.30(10) no
Zn1 O15 Fe3 118.60(10) no
Fe2 O15 Fe3 122.10(10) no
Zn1 O1w H1w1 119(4) no
Zn1 O1w H1w2 119(4) no
H1w1 O1w H1w2 108(5) no
O2 C1 O1 129.6(3) no
O2 C1 C2 115.2(3) no
O1 C1 C2 115.1(3) no
F3 C2 F1 109.5(5) no
F3 C2 F2 107.5(4) no
F1 C2 F2 106.3(5) no
F3 C2 C1 113.3(4) no
F1 C2 C1 113.1(3) no
F2 C2 C1 106.7(4) no
O3 C3 O4 129.2(4) no
O3 C3 C4 116.7(4) no
O4 C3 C4 114.0(4) no
F5 C4 F4 106.4(6) no
F5 C4 F6 107.8(6) no
F4 C4 F6 106.8(7) no
F5 C4 C3 109.3(6) no
F4 C4 C3 115.2(4) no
F6 C4 C3 111.0(5) no
O5 C5 O6 128.7(4) no
O5 C5 C6 117.7(3) no
O6 C5 C6 113.6(3) no
F9 C6 F8 110.2(5) no
F8' C6 F9' 109.9(12) no
F8' C6 F7' 111.1(12) no
F9' C6 F7' 103.9(11) no
F9 C6 F7 108.9(5) no
F8 C6 F7 101.8(5) no
F8' C6 C5 112.8(7) no
F9 C6 C5 113.2(4) no
F8 C6 C5 111.2(4) no
F9' C6 C5 109.9(6) no
F7' C6 C5 108.8(6) no
F7 C6 C5 110.9(4) no
O8 C7 O7 129.8(3) no
O8 C7 C8 114.3(4) no
O7 C7 C8 115.9(4) no
F10 C8 F12 108.1(4) no
F10 C8 F11 105.0(4) no
F12 C8 F11 108.0(4) no
F10 C8 C7 111.0(4) no
F12 C8 C7 112.8(4) no
F11 C8 C7 111.6(4) no
O10 C9 O9 129.4(3) no
O10 C9 C10 115.3(3) no
O9 C9 C10 115.3(3) no
F13' C10 F14 125.1(7) no
F13' C10 F15' 116.2(6) no
F14 C10 F13 109.8(8) no
F14 C10 F15 111.9(7) no
F13' C10 F14' 103.7(6) no
F15' C10 F14' 102.0(6) no
F13' C10 C9 112.7(4) no
F14 C10 C9 114.3(5) no
F15' C10 C9 111.1(4) no
F13 C10 C9 111.2(4) no
F15 C10 C9 109.3(4) no
F14' C10 C9 110.3(4) no
O12 C11 O11 128.6(3) no
O12 C11 C12 115.5(4) no
O11 C11 C12 115.9(3) no
F18 C12 F16 108.6(4) no
F18 C12 F17 108.0(4) no
F16 C12 F17 106.9(3) no
F18 C12 C11 109.2(3) no
F16 C12 C11 112.0(3) no
F17 C12 C11 112.0(4) no
O13 C13 C14 105.0(4) no
O13 C13 H13a 110.7 no
C14 C13 H13a 110.7 no
O13 C13 H13b 110.7 no
C14 C13 H13b 110.7 no
H13a C13 H13b 108.8 no
C15 C14 C13 105.9(4) no
C15 C14 H14a 110.6 no
C13 C14 H14a 110.6 no
C15 C14 H14b 110.6 no
C13 C14 H14b 110.6 no
H14a C14 H14b 108.7 no
C14 C15 C16 106.3(5) no
C14 C15 H15a 110.5 no
C16 C15 H15a 110.5 no
C14 C15 H15b 110.5 no
C16 C15 H15b 110.5 no
H15a C15 H15b 108.7 no
O13 C16 C15 105.2(4) no
O13 C16 H16a 110.7 no
C15 C16 H16a 110.7 no
O13 C16 H16b 110.7 no
C15 C16 H16b 110.7 no
H16a C16 H16b 108.8 no
O14 C17 C18 105.5(4) no
O14 C17 H17a 110.6 no
C18 C17 H17a 110.6 no
O14 C17 H17b 110.6 no
C18 C17 H17b 110.6 no
H17a C17 H17b 108.8 no
C19 C18 C17 106.5(4) no
C19 C18 H18a 110.4 no
C17 C18 H18a 110.4 no
C19 C18 H18b 110.4 no
C17 C18 H18b 110.4 no
H18a C18 H18b 108.6 no
C18 C19 C20 104.8(4) no
C18 C19 H19a 110.8 no
C20 C19 H19a 110.8 no
C18 C19 H19b 110.8 no
C20 C19 H19b 110.8 no
H19a C19 H19b 108.9 no
O14 C20 C19 105.4(4) no
O14 C20 H20a 110.7 no
C19 C20 H20a 110.7 no
O14 C20 H20b 110.7 no
C19 C20 H20b 110.7 no
H20a C20 H20b 108.8 no

loop_
_geom_bond_atom_site_label_1
_geom_bond_atom_site_label_2
_geom_bond_distance
_geom_bond_publ_flag
Zn1 O1 2.069(3) yes
Zn1 O3 2.195(3) yes
Zn1 O5 2.287(3) yes
Zn1 O7 2.027(3) yes
Zn1 O15 1.946(2) yes
Zn1 O1w 2.003(2) yes
Fe2 O6 2.041(3) yes
Fe2 O8 2.021(3) yes
Fe2 O9 2.044(3) yes
Fe2 O11 2.072(3) yes
Fe2 O13 2.104(3) yes
Fe2 O15 1.897(2) yes
Fe3 O2 2.056(3) yes
Fe3 O4 2.010(3) yes
Fe3 O10 2.052(3) yes
Fe3 O12 2.054(3) yes
Fe3 O14 2.105(2) yes
Fe3 O15 1.893(2) yes
F1 C2 1.310(5) no
F2 C2 1.358(7) no
F3 C2 1.289(7) no
F4 C4 1.299(7) no
F5 C4 1.291(9) no
F6 C4 1.319(8) no
F7 C6 1.345(5) no
F8 C6 1.326(5) no
F9 C6 1.296(5) no
F10 C8 1.308(6) no
F11 C8 1.334(6) no
F12 C8 1.318(6) no
F13 C10 1.321(7) no
F14 C10 1.280(8) no
F15 C10 1.356(7) no
F16 C12 1.337(5) no
F17 C12 1.344(6) no
F18 C12 1.318(5) no
F7' C6 1.336(9) no
F8' C6 1.291(9) no
F9' C6 1.332(9) no
F13' C10 1.282(7) no
F14' C10 1.371(6) no
F15' C10 1.300(6) no
O1 C1 1.243(4) no
O2 C1 1.248(4) no
O3 C3 1.223(5) no
O4 C3 1.252(5) no
O5 C5 1.229(5) no
O6 C5 1.255(5) no
O7 C7 1.247(5) no
O8 C7 1.244(5) no
O9 C9 1.248(4) no
O10 C9 1.248(5) no
O11 C11 1.249(5) no
O12 C11 1.250(4) no
O13 C13 1.460(5) no
O13 C16 1.459(5) no
O14 C17 1.461(5) no
O14 C20 1.460(5) no
O1w H1w1 0.845(11) no
O1w H1w2 0.843(11) no
C1 C2 1.554(5) no
C3 C4 1.557(7) no
C5 C6 1.551(6) no
C7 C8 1.547(5) no
C9 C10 1.556(5) no
C11 C12 1.551(5) no
C13 C14 1.505(7) no
C13 H13a 0.990 no
C13 H13b 0.990 no
C14 C15 1.425(8) no
C14 H14a 0.990 no
C14 H14b 0.990 no
C15 C16 1.523(7) no
C15 H15a 0.990 no
C15 H15b 0.990 no
C16 H16a 0.990 no
C16 H16b 0.990 no
C17 C18 1.490(7) no
C17 H17a 0.990 no
C17 H17b 0.990 no
C18 C19 1.468(8) no
C18 H18a 0.990 no
C18 H18b 0.990 no
C19 C20 1.491(7) no
C19 H19a 0.990 no
C19 H19b 0.990 no
C20 H20a 0.990 no
C20 H20b 0.990 no

loop_
_geom_hbond_atom_site_label_D
_geom_hbond_atom_site_label_H
_geom_hbond_atom_site_label_A
_geom_hbond_site_symmetry_A
_geom_hbond_distance_DH
_geom_hbond_distance_HA
_geom_hbond_distance_DA
_geom_hbond_angle_DHA
_geom_hbond_publ_flag
O1w H1w1 O1 2_666 0.850(10) 2.34(4) 2.961(4) 131(5) yes
O1w H1w2 O5 2_666 0.840(10) 2.04(2) 2.843(4) 159(5) yes

loop_
_geom_torsion_atom_site_label_1
_geom_torsion_atom_site_label_2
_geom_torsion_atom_site_label_3
_geom_torsion_atom_site_label_4
_geom_torsion
_geom_torsion_publ_flag
O15 Zn1 O1 C1 36.3(3) no
O1w Zn1 O1 C1 -143.7(3) no
O7 Zn1 O1 C1 -162.2(6) no
O3 Zn1 O1 C1 -59.1(3) no
O5 Zn1 O1 C1 129.9(3) no
O15 Fe3 O2 C1 -15.9(4) no
O4 Fe3 O2 C1 83.0(4) no
O10 Fe3 O2 C1 -110.0(4) no
O12 Fe3 O2 C1 152.6(5) no
O14 Fe3 O2 C1 167.9(4) no
O15 Zn1 O3 C3 -12.1(4) no
O1w Zn1 O3 C3 168.5(4) no
O7 Zn1 O3 C3 -108.6(4) no
O1 Zn1 O3 C3 83.5(4) no
O5 Zn1 O3 C3 133.3(5) no
O15 Fe3 O4 C3 32.1(4) no
O10 Fe3 O4 C3 -152.4(5) no
O12 Fe3 O4 C3 127.4(4) no
O2 Fe3 O4 C3 -65.0(4) no
O14 Fe3 O4 C3 -148.3(4) no
O15 Zn1 O5 C5 -25.7(3) no
O1w Zn1 O5 C5 153.7(3) no
O7 Zn1 O5 C5 70.5(3) no
O1 Zn1 O5 C5 -121.0(3) no
O3 Zn1 O5 C5 -171.1(5) no
O15 Fe2 O6 C5 17.2(4) no
O8 Fe2 O6 C5 -79.3(4) no
O9 Fe2 O6 C5 112.6(4) no
O11 Fe2 O6 C5 -161.1(5) no
O13 Fe2 O6 C5 -163.2(4) no
O15 Zn1 O7 C7 19.5(4) no
O1w Zn1 O7 C7 -160.5(4) no
O1 Zn1 O7 C7 -141.9(5) no
O3 Zn1 O7 C7 115.4(4) no
O5 Zn1 O7 C7 -74.8(4) no
O15 Fe2 O8 C7 -24.2(4) no
O6 Fe2 O8 C7 74.2(4) no
O9 Fe2 O8 C7 162.5(5) no
O11 Fe2 O8 C7 -119.2(4) no
O13 Fe2 O8 C7 157.3(4) no
O15 Fe2 O9 C9 -17.2(3) no
O8 Fe2 O9 C9 156.2(5) no
O6 Fe2 O9 C9 -115.4(3) no
O11 Fe2 O9 C9 78.1(3) no
O13 Fe2 O9 C9 161.3(3) no
O15 Fe3 O10 C9 26.0(3) no
O4 Fe3 O10 C9 -149.5(5) no
O12 Fe3 O10 C9 -69.8(3) no
O2 Fe3 O10 C9 123.2(3) no
O14 Fe3 O10 C9 -153.6(3) no
O15 Fe2 O11 C11 19.0(4) no
O8 Fe2 O11 C11 115.1(4) no
O6 Fe2 O11 C11 -162.6(5) no
O9 Fe2 O11 C11 -76.5(3) no
O13 Fe2 O11 C11 -160.5(4) no
O15 Fe3 O12 C11 -13.8(3) no
O4 Fe3 O12 C11 -112.5(3) no
O10 Fe3 O12 C11 80.4(3) no
O2 Fe3 O12 C11 177.7(5) no
O14 Fe3 O12 C11 162.4(3) no
O8 Fe2 O13 C13 -42.0(4) no
O6 Fe2 O13 C13 49.6(4) no
O9 Fe2 O13 C13 139.1(4) no
O11 Fe2 O13 C13 -129.9(4) no
O8 Fe2 O13 C16 139.1(4) no
O6 Fe2 O13 C16 -129.3(4) no
O9 Fe2 O13 C16 -39.8(4) no
O11 Fe2 O13 C16 51.2(4) no
O4 Fe3 O14 C17 -37.6(3) no
O10 Fe3 O14 C17 141.4(3) no
O12 Fe3 O14 C17 49.4(3) no
O2 Fe3 O14 C17 -127.2(3) no
O4 Fe3 O14 C20 144.8(4) no
O10 Fe3 O14 C20 -36.2(4) no
O12 Fe3 O14 C20 -128.2(4) no
O2 Fe3 O14 C20 55.2(4) no
O4 Fe3 O15 Fe2 131.19(15) no
O10 Fe3 O15 Fe2 -47.78(15) no
O12 Fe3 O15 Fe2 43.87(15) no
O2 Fe3 O15 Fe2 -138.73(15) no
O4 Fe3 O15 Zn1 -47.85(15) no
O10 Fe3 O15 Zn1 133.18(14) no
O12 Fe3 O15 Zn1 -135.17(14) no
O2 Fe3 O15 Zn1 42.22(15) no
O8 Fe2 O15 Fe3 -133.32(15) no
O6 Fe2 O15 Fe3 134.88(15) no
O9 Fe2 O15 Fe3 45.31(15) no
O11 Fe2 O15 Fe3 -45.52(16) no
O8 Fe2 O15 Zn1 45.71(16) no
O6 Fe2 O15 Zn1 -46.08(16) no
O9 Fe2 O15 Zn1 -135.66(14) no
O11 Fe2 O15 Zn1 133.51(14) no
O7 Zn1 O15 Fe3 134.67(15) no
O1 Zn1 O15 Fe3 -49.27(14) no
O3 Zn1 O15 Fe3 40.09(16) no
O5 Zn1 O15 Fe3 -133.30(14) no
O7 Zn1 O15 Fe2 -44.40(16) no
O1 Zn1 O15 Fe2 131.66(14) no
O3 Zn1 O15 Fe2 -138.98(15) no
O5 Zn1 O15 Fe2 47.63(14) no
Fe3 O2 C1 O1 3.0(7) no
Fe3 O2 C1 C2 -174.1(3) no
Zn1 O1 C1 O2 -15.6(6) no
Zn1 O1 C1 C2 161.4(3) no
O2 C1 C2 F3 -32.9(6) no
O1 C1 C2 F3 149.6(5) no
O2 C1 C2 F1 -158.3(5) no
O1 C1 C2 F1 24.2(7) no
O2 C1 C2 F2 85.2(5) no
O1 C1 C2 F2 -92.3(5) no
Zn1 O3 C3 O4 -4.8(8) no
Zn1 O3 C3 C4 175.7(4) no
Fe3 O4 C3 O3 -6.8(7) no
Fe3 O4 C3 C4 172.7(4) no
O3 C3 C4 F5 -84.0(7) no
O4 C3 C4 F5 96.5(6) no
O3 C3 C4 F4 156.3(5) no
O4 C3 C4 F4 -23.2(8) no
O3 C3 C4 F6 34.9(9) no
O4 C3 C4 F6 -144.7(6) no
Zn1 O5 C5 O6 1.2(6) no
Zn1 O5 C5 C6 -179.9(2) no
Fe2 O6 C5 O5 4.5(7) no
Fe2 O6 C5 C6 -174.5(3) no
O5 C5 C6 F8' -173.9(15) no
O6 C5 C6 F8' 5.2(16) no
O5 C5 C6 F9 6.7(7) no
O6 C5 C6 F9 -174.3(5) no
O5 C5 C6 F8 131.3(5) no
O6 C5 C6 F8 -49.6(6) no
O5 C5 C6 F9' 63.0(12) no
O6 C5 C6 F9' -118.0(12) no
O5 C5 C6 F7' -50.2(11) no
O6 C5 C6 F7' 128.9(11) no
O5 C5 C6 F7 -116.1(5) no
O6 C5 C6 F7 63.0(5) no
Fe2 O8 C7 O7 1.4(7) no
Fe2 O8 C7 C8 -178.9(3) no
Zn1 O7 C7 O8 1.1(7) no
Zn1 O7 C7 C8 -178.5(3) no
O8 C7 C8 F10 -82.8(5) no
O7 C7 C8 F10 96.8(5) no
O8 C7 C8 F12 155.7(4) no
O7 C7 C8 F12 -24.6(6) no
O8 C7 C8 F11 33.9(6) no
O7 C7 C8 F11 -146.4(4) no
Fe3 O10 C9 O9 -3.4(6) no
Fe3 O10 C9 C10 176.5(2) no
Fe2 O9 C9 O10 -2.1(6) no
Fe2 O9 C9 C10 178.0(2) no
O10 C9 C10 F13' -31.7(8) no
O9 C9 C10 F13' 148.2(8) no
O10 C9 C10 F14 177.8(11) no
O9 C9 C10 F14 -2.3(11) no
O10 C9 C10 F15' 100.6(8) no
O9 C9 C10 F15' -79.5(8) no
O10 C9 C10 F13 -57.3(7) no
O9 C9 C10 F13 122.6(7) no
O10 C9 C10 F15 51.5(9) no
O9 C9 C10 F15 -128.6(8) no
O10 C9 C10 F14' -147.0(6) no
O9 C9 C10 F14' 32.9(7) no
Fe3 O12 C11 O11 -11.1(6) no
Fe3 O12 C11 C12 167.3(3) no
Fe2 O11 C11 O12 7.7(6) no
Fe2 O11 C11 C12 -170.7(3) no
O12 C11 C12 F18 -87.4(4) no
O11 C11 C12 F18 91.2(5) no
O12 C11 C12 F16 32.9(5) no
O11 C11 C12 F16 -148.5(4) no
O12 C11 C12 F17 153.1(3) no
O11 C11 C12 F17 -28.3(5) no
C16 O13 C13 C14 -15.3(6) no
Fe2 O13 C13 C14 165.7(4) no
O13 C13 C14 C15 27.6(7) no
C13 C14 C15 C16 -28.8(8) no
C13 O13 C16 C15 -1.8(6) no
Fe2 O13 C16 C15 177.2(4) no
C14 C15 C16 O13 19.3(8) no
C20 O14 C17 C18 2.8(6) no
Fe3 O14 C17 C18 -175.2(4) no
O14 C17 C18 C19 -19.9(7) no
C17 C18 C19 C20 29.1(8) no
C17 O14 C20 C19 15.0(6) no
Fe3 O14 C20 C19 -167.0(4) no
C18 C19 C20 O14 -27.1(7) no
